data_4317139
loop_
_publ_author_name
'C\'esar A. Masitas'
'Manoj Kumar'
'Mark S. Mashuta'
'Pawel M. Kozlowski'
'Craig A. Grapperhaus'

_publ_contact_author_email grapperhaus@louisville.edu
_publ_contact_author_fax '(502)852-8149 '
_publ_contact_author_phone '(502)852-5932 '
_publ_section_title
;
 Controlled Sulfur Oxygenation of the Ruthenium Dithiolate
 (4,7-Bis-(2'-methyl-2'-mercaptopropyl)-1-thia-4,7-
 -diazacyclononane)RuPPh3 under Limiting O2 Conditions Yields
 Thiolato/Sulfinato, Sulfenato/Sulfinato, and Bis-Sulfinato Derivatives
;
_journal_name_full 'Inorganic Chemistry'
_journal_page_first 10875
_journal_page_last 10881
_journal_paper_doi 10.1021/ic101221z
_journal_volume 49
_journal_year 2010
_chemical_formula_moiety 'C32 H43 N2 O2 P Ru S3'
_chemical_formula_sum 'C32 H43 N2 O2 P Ru S3'
_chemical_formula_weight 715.90
_chemical_name_common
; 
 (N-(2'-methyl-2'-mercaptopropyl)-N'-(2'-methyl-2'-sulfinatopropyl)
 -1-thia-4,7-diazacyclononane)(triphenylphosphine)ruthenium(II)
;
_chemical_name_systematic
; 
 (N-(2'-methyl-2'-mercaptopropyl)-N'-(2'-methyl-2'-sulfinatopropyl)
 -1-thia-4,7-diazacyclononane)(triphenylphosphine)ruthenium(II)
;
_space_group_IT_number 14
_symmetry_cell_setting monoclinic
_symmetry_space_group_name_Hall '-P 2yn'
_symmetry_space_group_name_H-M 'P 1 21/n 1'
_atom_sites_solution_hydrogens geom
_atom_sites_solution_primary direct
_atom_sites_solution_secondary difmap
_audit_creation_method SHELXL-97
_audit_update_record
;
  
  Aug_9_2009 text and data added by Mark S. Mashuta
;
_cell_angle_alpha 90.00
_cell_angle_beta 96.4850(10)
_cell_angle_gamma 90.00
_cell_formula_units_Z 4
_cell_length_a 11.0203(7)
_cell_length_b 17.4414(11)
_cell_length_c 16.0538(10)
_cell_measurement_reflns_used 8711
_cell_measurement_temperature 100(2)
_cell_measurement_theta_max 28.07
_cell_measurement_theta_min 2.43
_cell_volume 3065.9(3)
_computing_cell_refinement 'SAINT 6.36 (Bruker, 2002)'
_computing_data_collection 'SMART 5.628 (Bruker, 2002)'
_computing_data_reduction 'SAINT 6.36 (Bruker, 2002)'
_computing_molecular_graphics 'SHELXTL 6.12 (Bruker, 2001)'
_computing_publication_material 'SHELXTL 6.12 (Bruker, 2001)'
_computing_structure_refinement 'SHELXL-97 (Sheldrick, 1997)'
_computing_structure_solution 'SHELXS-90 (Sheldrick, 1990)'
_diffrn_ambient_temperature 100(2)
_diffrn_measured_fraction_theta_full 0.956
_diffrn_measured_fraction_theta_max 0.956
_diffrn_measurement_device_type 'SMART APEX CCD'
_diffrn_measurement_method '\w scans'
_diffrn_radiation_monochromator graphite
_diffrn_radiation_source 'normal-focus sealed tube'
_diffrn_radiation_type MoK\a
_diffrn_radiation_wavelength 0.71073
_diffrn_reflns_av_R_equivalents 0.0432
_diffrn_reflns_av_sigmaI/netI 0.0455
_diffrn_reflns_limit_h_max 14
_diffrn_reflns_limit_h_min -14
_diffrn_reflns_limit_k_max 22
_diffrn_reflns_limit_k_min -23
_diffrn_reflns_limit_l_max 21
_diffrn_reflns_limit_l_min -21
_diffrn_reflns_number 26170
_diffrn_reflns_theta_full 28.11
_diffrn_reflns_theta_max 28.11
_diffrn_reflns_theta_min 1.73
_diffrn_standards_decay_% <0.1
_diffrn_standards_interval_count 0
_diffrn_standards_interval_time 0
_diffrn_standards_number 0
_exptl_absorpt_coefficient_mu 0.802
_exptl_absorpt_correction_T_max 0.897
_exptl_absorpt_correction_T_min 0.832
_exptl_absorpt_correction_type multi-scan
_exptl_absorpt_process_details
;
SADABS; Sheldrick, (1996).
;
_exptl_crystal_colour orange
_exptl_crystal_density_diffrn 1.551
_exptl_crystal_density_meas ?
_exptl_crystal_density_method 'not measured'
_exptl_crystal_description prism
_exptl_crystal_F_000 1488
_exptl_crystal_size_max 0.25
_exptl_crystal_size_mid 0.16
_exptl_crystal_size_min 0.12
_refine_diff_density_max 0.941
_refine_diff_density_min -0.533
_refine_diff_density_rms 0.095
_refine_ls_extinction_method none
_refine_ls_goodness_of_fit_ref 1.050
_refine_ls_hydrogen_treatment constr
_refine_ls_matrix_type full
_refine_ls_number_parameters 374
_refine_ls_number_reflns 7170
_refine_ls_number_restraints 0
_refine_ls_restrained_S_all 1.050
_refine_ls_R_factor_all 0.0416
_refine_ls_R_factor_gt 0.0345
_refine_ls_shift/su_max 0.001
_refine_ls_shift/su_mean 0.000
_refine_ls_structure_factor_coef Fsqd
_refine_ls_weighting_details 'calc w=1/[\s^2^(Fo^2^)+(0.0256P)^2^+2.6447P] where P=(Fo^2^+2Fc^2^)/3'
_refine_ls_weighting_scheme calc
_refine_ls_wR_factor_gt 0.0712
_refine_ls_wR_factor_ref 0.0735
_reflns_number_gt 6314
_reflns_number_total 7170
_reflns_threshold_expression I>2\s(I)
_cod_data_source_file ic101221z_si_002.cif
_cod_data_source_block 1
_cod_depositor_comments
;
The following automatic conversions were performed:

'_symmetry_cell_setting' value 'Monoclinic' changed to 'monoclinic'
according to the built-in table from CIF Core dictionary named
'cif_core.dic' version 2.4.1 from 2010-06-29.

Automatic conversion script
Id: cif_fix_values 1646 2011-03-28 12:23:43Z adriana 

The following automatic conversions were performed:

'_exptl_crystal_density_meas' value 'not measured' was changed to '?'
- the value is perceived as not measured.

Automatic conversion script
Id: cif_fix_values 3008 2015-01-20 13:52:24Z robertas 
;
_cod_original_sg_symbol_Hall '-P 2yn '
_cod_original_sg_symbol_H-M 'P 21/n'
_cod_database_code 4317139

loop_
_symmetry_equiv_pos_as_xyz
'x, y, z'
'-x+1/2, y+1/2, -z+1/2'
'-x, -y, -z'
'x-1/2, -y-1/2, z-1/2'

loop_
_atom_site_label
_atom_site_type_symbol
_atom_site_fract_x
_atom_site_fract_y
_atom_site_fract_z
_atom_site_U_iso_or_equiv
_atom_site_adp_type
_atom_site_occupancy
_atom_site_symmetry_multiplicity
_atom_site_calc_flag
_atom_site_refinement_flags
_atom_site_disorder_assembly
_atom_site_disorder_group
Ru1 Ru 0.260361(15) 0.960913(10) 0.233584(10) 0.00724(6) Uani 1 1 d . . .
S1 S 0.21327(5) 1.01185(3) 0.10104(3) 0.01392(12) Uani 1 1 d . . .
S3 S 0.31730(5) 0.93782(3) 0.37979(3) 0.01247(12) Uani 1 1 d . . .
S2 S 0.34530(5) 0.85486(3) 0.18573(3) 0.01135(12) Uani 1 1 d . . .
P1 P 0.06756(5) 0.90293(3) 0.23279(3) 0.00829(12) Uani 1 1 d . . .
O1 O 0.34324(15) 0.85253(10) 0.09276(10) 0.0203(4) Uani 1 1 d . . .
O2 O 0.31410(16) 0.78032(10) 0.21973(11) 0.0215(4) Uani 1 1 d . . .
N1 N 0.44256(17) 1.00947(11) 0.22702(11) 0.0115(4) Uani 1 1 d . . .
N2 N 0.23070(17) 1.07775(11) 0.27874(12) 0.0139(4) Uani 1 1 d . . .
C1 C 0.3662(2) 1.02358(15) 0.07044(14) 0.0188(5) Uani 1 1 d . . .
H1A H 0.3908 0.9761 0.0458 0.023 Uiso 1 1 calc R . .
H1B H 0.3644 1.0632 0.0279 0.023 Uiso 1 1 calc R . .
C2 C 0.4608(2) 1.04494(14) 0.14314(14) 0.0166(5) Uani 1 1 d . . .
H2A H 0.5407 1.0300 0.1289 0.020 Uiso 1 1 calc R . .
H2B H 0.4610 1.1003 0.1493 0.020 Uiso 1 1 calc R . .
C3 C 0.4584(2) 1.07189(13) 0.29163(14) 0.0151(5) Uani 1 1 d . . .
H3A H 0.5306 1.1017 0.2839 0.018 Uiso 1 1 calc R . .
H3B H 0.4700 1.0493 0.3472 0.018 Uiso 1 1 calc R . .
C4 C 0.3483(2) 1.12358(13) 0.28440(16) 0.0169(5) Uani 1 1 d . . .
H4A H 0.3483 1.1554 0.2348 0.020 Uiso 1 1 calc R . .
H4B H 0.3528 1.1571 0.3329 0.020 Uiso 1 1 calc R . .
C5 C 0.1395(2) 1.11701(14) 0.21657(15) 0.0171(5) Uani 1 1 d . . .
H5A H 0.1348 1.1708 0.2314 0.021 Uiso 1 1 calc R . .
H5B H 0.0596 1.0945 0.2194 0.021 Uiso 1 1 calc R . .
C6 C 0.1722(2) 1.11052(14) 0.12802(16) 0.0208(5) Uani 1 1 d . . .
H6A H 0.2404 1.1443 0.1215 0.025 Uiso 1 1 calc R . .
H6B H 0.1034 1.1274 0.0893 0.025 Uiso 1 1 calc R . .
C7 C 0.5364(2) 0.94952(13) 0.25485(14) 0.0128(5) Uani 1 1 d . . .
H7A H 0.5432 0.9466 0.3155 0.015 Uiso 1 1 calc R . .
H7B H 0.6146 0.9670 0.2398 0.015 Uiso 1 1 calc R . .
C8 C 0.5145(2) 0.86826(13) 0.22009(14) 0.0133(5) Uani 1 1 d . . .
C9 C 0.2514(2) 1.02256(14) 0.42889(14) 0.0166(5) Uani 1 1 d . . .
C10 C 0.1831(2) 1.07503(14) 0.36206(14) 0.0171(5) Uani 1 1 d . . .
H10A H 0.0985 1.0586 0.3534 0.021 Uiso 1 1 calc R . .
H10B H 0.1841 1.1267 0.3844 0.021 Uiso 1 1 calc R . .
C11 C 0.3521(2) 1.06426(16) 0.48614(15) 0.0234(6) Uani 1 1 d . . .
H11A H 0.3160 1.1035 0.5173 0.035 Uiso 1 1 calc R . .
H11B H 0.4091 1.0872 0.4525 0.035 Uiso 1 1 calc R . .
H11C H 0.3941 1.0281 0.5243 0.035 Uiso 1 1 calc R . .
C12 C 0.1582(2) 0.99339(17) 0.48512(15) 0.0252(6) Uani 1 1 d . . .
H12A H 0.1184 1.0362 0.5080 0.038 Uiso 1 1 calc R . .
H12B H 0.1991 0.9634 0.5299 0.038 Uiso 1 1 calc R . .
H12C H 0.0984 0.9623 0.4527 0.038 Uiso 1 1 calc R . .
C13 C 0.5525(2) 0.81167(15) 0.29088(16) 0.0215(6) Uani 1 1 d . . .
H13A H 0.5436 0.7602 0.2698 0.032 Uiso 1 1 calc R . .
H13B H 0.5015 0.8186 0.3350 0.032 Uiso 1 1 calc R . .
H13C H 0.6362 0.8206 0.3123 0.032 Uiso 1 1 calc R . .
C14 C 0.5869(2) 0.85233(16) 0.14664(15) 0.0223(6) Uani 1 1 d . . .
H14A H 0.6721 0.8611 0.1636 0.033 Uiso 1 1 calc R . .
H14B H 0.5595 0.8858 0.1009 0.033 Uiso 1 1 calc R . .
H14C H 0.5749 0.8000 0.1291 0.033 Uiso 1 1 calc R . .
C15 C -0.0595(2) 0.97277(12) 0.21554(13) 0.0106(4) Uani 1 1 d . . .
C16 C -0.0995(2) 0.99632(13) 0.13355(14) 0.0121(4) Uani 1 1 d . . .
H16 H -0.0740 0.9696 0.0885 0.014 Uiso 1 1 calc R . .
C17 C -0.1768(2) 1.05913(14) 0.11852(15) 0.0156(5) Uani 1 1 d . . .
H17 H -0.2019 1.0742 0.0637 0.019 Uiso 1 1 calc R . .
C18 C -0.2168(2) 1.09938(14) 0.18487(15) 0.0168(5) Uani 1 1 d . . .
H18 H -0.2666 1.1422 0.1748 0.020 Uiso 1 1 calc R . .
C19 C -0.1816(2) 1.07510(14) 0.26638(15) 0.0165(5) Uani 1 1 d . . .
H19 H -0.2102 1.1008 0.3110 0.020 Uiso 1 1 calc R . .
C20 C -0.1040(2) 1.01259(13) 0.28164(14) 0.0130(5) Uani 1 1 d . . .
H20 H -0.0812 0.9969 0.3366 0.016 Uiso 1 1 calc R . .
C21 C 0.0279(2) 0.84667(13) 0.32325(13) 0.0113(4) Uani 1 1 d . . .
C22 C -0.0895(2) 0.84425(13) 0.34772(14) 0.0138(5) Uani 1 1 d . . .
H22 H -0.1503 0.8750 0.3202 0.017 Uiso 1 1 calc R . .
C23 C -0.1174(2) 0.79668(14) 0.41257(14) 0.0163(5) Uani 1 1 d . . .
H23 H -0.1966 0.7952 0.4274 0.020 Uiso 1 1 calc R . .
C24 C -0.0273(2) 0.75162(14) 0.45502(14) 0.0169(5) Uani 1 1 d . . .
H24 H -0.0451 0.7204 0.4990 0.020 Uiso 1 1 calc R . .
C25 C 0.0894(2) 0.75346(13) 0.43148(14) 0.0141(5) Uani 1 1 d . . .
H25 H 0.1502 0.7234 0.4602 0.017 Uiso 1 1 calc R . .
C26 C 0.1177(2) 0.79964(13) 0.36534(13) 0.0119(4) Uani 1 1 d . . .
H26 H 0.1961 0.7991 0.3493 0.014 Uiso 1 1 calc R . .
C27 C 0.0157(2) 0.83330(13) 0.14849(13) 0.0109(4) Uani 1 1 d . . .
C28 C -0.0831(2) 0.78418(14) 0.15572(14) 0.0166(5) Uani 1 1 d . . .
H28 H -0.1221 0.7855 0.2041 0.020 Uiso 1 1 calc R . .
C29 C -0.1239(2) 0.73357(14) 0.09188(15) 0.0198(5) Uani 1 1 d . . .
H29 H -0.1908 0.7022 0.0975 0.024 Uiso 1 1 calc R . .
C30 C -0.0656(2) 0.72946(14) 0.01993(15) 0.0179(5) Uani 1 1 d . . .
H30 H -0.0919 0.6949 -0.0224 0.022 Uiso 1 1 calc R . .
C31 C 0.0319(2) 0.77740(14) 0.01210(14) 0.0175(5) Uani 1 1 d . . .
H31 H 0.0719 0.7747 -0.0358 0.021 Uiso 1 1 calc R . .
C32 C 0.0713(2) 0.82984(14) 0.07502(14) 0.0142(5) Uani 1 1 d . . .
H32 H 0.1355 0.8629 0.0677 0.017 Uiso 1 1 calc R . .

loop_
_atom_site_aniso_label
_atom_site_aniso_U_11
_atom_site_aniso_U_22
_atom_site_aniso_U_33
_atom_site_aniso_U_23
_atom_site_aniso_U_13
_atom_site_aniso_U_12
Ru1 0.00750(9) 0.00818(9) 0.00582(9) 0.00003(6) -0.00028(6) -0.00036(7)
S1 0.0131(3) 0.0184(3) 0.0098(3) 0.0053(2) -0.0006(2) -0.0017(2)
S3 0.0137(3) 0.0164(3) 0.0069(2) -0.0004(2) -0.0006(2) 0.0002(2)
S2 0.0088(3) 0.0135(3) 0.0117(3) -0.0032(2) 0.0010(2) 0.0002(2)
P1 0.0087(3) 0.0099(3) 0.0062(2) 0.00041(19) 0.0003(2) -0.0001(2)
O1 0.0165(9) 0.0310(10) 0.0132(8) -0.0081(7) 0.0005(7) 0.0034(7)
O2 0.0159(9) 0.0145(9) 0.0342(10) 0.0014(7) 0.0036(7) 0.0008(7)
N1 0.0125(10) 0.0110(10) 0.0109(9) 0.0008(7) 0.0010(7) -0.0014(8)
N2 0.0104(9) 0.0134(10) 0.0171(10) -0.0015(7) -0.0017(8) 0.0004(8)
C1 0.0155(12) 0.0290(15) 0.0122(11) 0.0073(9) 0.0034(9) -0.0036(10)
C2 0.0138(12) 0.0193(13) 0.0172(12) 0.0051(9) 0.0033(9) -0.0037(10)
C3 0.0138(11) 0.0120(12) 0.0188(12) -0.0037(9) -0.0014(9) -0.0023(9)
C4 0.0128(12) 0.0110(12) 0.0264(13) -0.0030(9) -0.0002(10) -0.0032(9)
C5 0.0115(11) 0.0106(12) 0.0280(13) 0.0007(9) -0.0029(10) 0.0023(9)
C6 0.0199(13) 0.0116(12) 0.0295(14) 0.0090(10) -0.0040(10) -0.0015(10)
C7 0.0085(11) 0.0166(12) 0.0131(11) -0.0010(8) 0.0001(8) 0.0010(9)
C8 0.0087(11) 0.0179(13) 0.0129(11) -0.0001(9) -0.0002(8) -0.0001(9)
C9 0.0135(12) 0.0240(14) 0.0127(11) -0.0084(9) 0.0027(9) 0.0015(10)
C10 0.0125(12) 0.0191(13) 0.0192(12) -0.0081(9) -0.0009(9) 0.0014(10)
C11 0.0185(13) 0.0329(15) 0.0182(12) -0.0142(11) -0.0007(10) 0.0002(11)
C12 0.0217(14) 0.0397(17) 0.0148(12) -0.0074(11) 0.0041(10) 0.0015(12)
C13 0.0185(13) 0.0166(13) 0.0274(13) 0.0032(10) -0.0068(10) 0.0005(10)
C14 0.0111(12) 0.0345(16) 0.0217(13) -0.0106(11) 0.0039(10) 0.0000(11)
C15 0.0085(10) 0.0099(11) 0.0130(10) -0.0004(8) -0.0009(8) -0.0016(8)
C16 0.0106(11) 0.0141(12) 0.0116(10) -0.0020(8) 0.0017(8) -0.0029(9)
C17 0.0125(11) 0.0190(13) 0.0144(11) 0.0038(9) -0.0023(9) -0.0009(9)
C18 0.0126(11) 0.0123(12) 0.0249(12) 0.0024(9) 0.0001(9) 0.0013(9)
C19 0.0131(12) 0.0167(13) 0.0201(12) -0.0051(9) 0.0041(9) -0.0012(9)
C20 0.0112(11) 0.0169(12) 0.0107(10) -0.0008(8) 0.0009(8) -0.0028(9)
C21 0.0153(11) 0.0107(11) 0.0079(10) -0.0001(8) 0.0012(8) -0.0030(9)
C22 0.0129(11) 0.0146(12) 0.0136(11) 0.0008(9) 0.0000(9) 0.0010(9)
C23 0.0147(12) 0.0203(13) 0.0148(11) 0.0005(9) 0.0059(9) -0.0033(10)
C24 0.0215(13) 0.0181(13) 0.0116(11) 0.0041(9) 0.0043(9) -0.0021(10)
C25 0.0170(12) 0.0130(12) 0.0118(11) 0.0022(8) -0.0006(9) 0.0021(9)
C26 0.0114(11) 0.0131(11) 0.0116(10) -0.0031(8) 0.0028(8) -0.0009(9)
C27 0.0098(11) 0.0110(11) 0.0109(10) -0.0008(8) -0.0030(8) 0.0023(8)
C28 0.0161(12) 0.0205(13) 0.0134(11) -0.0007(9) 0.0018(9) -0.0040(10)
C29 0.0198(13) 0.0182(13) 0.0203(12) -0.0003(10) -0.0031(10) -0.0068(10)
C30 0.0227(13) 0.0141(12) 0.0148(11) -0.0036(9) -0.0072(10) 0.0014(10)
C31 0.0199(13) 0.0218(14) 0.0103(11) -0.0036(9) -0.0006(9) 0.0038(10)
C32 0.0120(11) 0.0166(12) 0.0132(11) 0.0001(9) -0.0015(9) -0.0010(9)

loop_
_atom_type_symbol
_atom_type_description
_atom_type_scat_dispersion_real
_atom_type_scat_dispersion_imag
_atom_type_scat_source
C C 0.0033 0.0016 'International Tables Vol C Tables 4.2.6.8 and 6.1.1.4'
H H 0.0000 0.0000 'International Tables Vol C Tables 4.2.6.8 and 6.1.1.4'
N N 0.0061 0.0033 'International Tables Vol C Tables 4.2.6.8 and 6.1.1.4'
O O 0.0106 0.0060 'International Tables Vol C Tables 4.2.6.8 and 6.1.1.4'
P P 0.1023 0.0942 'International Tables Vol C Tables 4.2.6.8 and 6.1.1.4'
S S 0.1246 0.1234 'International Tables Vol C Tables 4.2.6.8 and 6.1.1.4'
Ru Ru -1.2594 0.8363 'International Tables Vol C Tables 4.2.6.8 and 6.1.1.4'

loop_
_geom_angle_atom_site_label_1
_geom_angle_atom_site_label_2
_geom_angle_atom_site_label_3
_geom_angle
_geom_angle_site_symmetry_1
_geom_angle_site_symmetry_3
_geom_angle_publ_flag
N1 Ru1 N2 80.15(7) . . no
N1 Ru1 S2 83.25(5) . . no
N2 Ru1 S2 163.40(5) . . no
N1 Ru1 S1 85.35(5) . . no
N2 Ru1 S1 85.47(5) . . no
S2 Ru1 S1 93.47(2) . . no
N1 Ru1 P1 175.92(5) . . no
N2 Ru1 P1 103.44(5) . . no
S2 Ru1 P1 93.16(2) . . no
S1 Ru1 P1 92.96(2) . . no
N1 Ru1 S3 88.40(5) . . no
N2 Ru1 S3 82.24(5) . . no
S2 Ru1 S3 97.09(2) . . no
S1 Ru1 S3 167.01(2) . . no
P1 Ru1 S3 93.99(2) . . no
C1 S1 C6 102.58(12) . . no
C1 S1 Ru1 99.98(7) . . no
C6 S1 Ru1 100.26(8) . . no
C9 S3 Ru1 102.13(8) . . no
O2 S2 O1 111.78(11) . . no
O2 S2 C8 105.37(10) . . no
O1 S2 C8 101.41(10) . . no
O2 S2 Ru1 118.58(8) . . no
O1 S2 Ru1 113.88(7) . . no
C8 S2 Ru1 103.45(7) . . no
C21 P1 C15 103.02(10) . . no
C21 P1 C27 98.34(10) . . no
C15 P1 C27 98.97(9) . . no
C21 P1 Ru1 121.22(7) . . no
C15 P1 Ru1 112.64(7) . . no
C27 P1 Ru1 119.19(8) . . no
C3 N1 C7 106.07(16) . . no
C3 N1 C2 107.52(18) . . no
C7 N1 C2 113.10(18) . . no
C3 N1 Ru1 106.44(14) . . no
C7 N1 Ru1 108.67(13) . . no
C2 N1 Ru1 114.48(13) . . no
C10 N2 C5 109.52(18) . . no
C10 N2 C4 110.36(17) . . no
C5 N2 C4 107.66(18) . . no
C10 N2 Ru1 110.27(14) . . no
C5 N2 Ru1 108.48(13) . . no
C4 N2 Ru1 110.49(14) . . no
C2 C1 S1 113.33(17) . . no
C2 C1 H1A 108.9 . . no
S1 C1 H1A 108.9 . . no
C2 C1 H1B 108.9 . . no
S1 C1 H1B 108.9 . . no
H1A C1 H1B 107.7 . . no
N1 C2 C1 115.69(19) . . no
N1 C2 H2A 108.4 . . no
C1 C2 H2A 108.4 . . no
N1 C2 H2B 108.4 . . no
C1 C2 H2B 108.4 . . no
H2A C2 H2B 107.4 . . no
N1 C3 C4 110.56(18) . . no
N1 C3 H3A 109.5 . . no
C4 C3 H3A 109.5 . . no
N1 C3 H3B 109.5 . . no
C4 C3 H3B 109.5 . . no
H3A C3 H3B 108.1 . . no
C3 C4 N2 111.41(19) . . no
C3 C4 H4A 109.3 . . no
N2 C4 H4A 109.3 . . no
C3 C4 H4B 109.3 . . no
N2 C4 H4B 109.3 . . no
H4A C4 H4B 108.0 . . no
N2 C5 C6 112.27(19) . . no
N2 C5 H5A 109.2 . . no
C6 C5 H5A 109.2 . . no
N2 C5 H5B 109.2 . . no
C6 C5 H5B 109.2 . . no
H5A C5 H5B 107.9 . . no
C5 C6 S1 112.47(16) . . no
C5 C6 H6A 109.1 . . no
S1 C6 H6A 109.1 . . no
C5 C6 H6B 109.1 . . no
S1 C6 H6B 109.1 . . no
H6A C6 H6B 107.8 . . no
N1 C7 C8 117.42(17) . . no
N1 C7 H7A 107.9 . . no
C8 C7 H7A 107.9 . . no
N1 C7 H7B 107.9 . . no
C8 C7 H7B 107.9 . . no
H7A C7 H7B 107.2 . . no
C14 C8 C13 109.5(2) . . no
C14 C8 C7 112.1(2) . . no
C13 C8 C7 107.94(18) . . no
C14 C8 S2 109.65(15) . . no
C13 C8 S2 108.32(16) . . no
C7 C8 S2 109.21(15) . . no
C12 C9 C10 107.5(2) . . no
C12 C9 C11 106.96(19) . . no
C10 C9 C11 113.4(2) . . no
C12 C9 S3 107.82(18) . . no
C10 C9 S3 111.12(15) . . no
C11 C9 S3 109.78(17) . . no
N2 C10 C9 116.72(19) . . no
N2 C10 H10A 108.1 . . no
C9 C10 H10A 108.1 . . no
N2 C10 H10B 108.1 . . no
C9 C10 H10B 108.1 . . no
H10A C10 H10B 107.3 . . no
C9 C11 H11A 109.5 . . no
C9 C11 H11B 109.5 . . no
H11A C11 H11B 109.5 . . no
C9 C11 H11C 109.5 . . no
H11A C11 H11C 109.5 . . no
H11B C11 H11C 109.5 . . no
C9 C12 H12A 109.5 . . no
C9 C12 H12B 109.5 . . no
H12A C12 H12B 109.5 . . no
C9 C12 H12C 109.5 . . no
H12A C12 H12C 109.5 . . no
H12B C12 H12C 109.5 . . no
C8 C13 H13A 109.5 . . no
C8 C13 H13B 109.5 . . no
H13A C13 H13B 109.5 . . no
C8 C13 H13C 109.5 . . no
H13A C13 H13C 109.5 . . no
H13B C13 H13C 109.5 . . no
C8 C14 H14A 109.5 . . no
C8 C14 H14B 109.5 . . no
H14A C14 H14B 109.5 . . no
C8 C14 H14C 109.5 . . no
H14A C14 H14C 109.5 . . no
H14B C14 H14C 109.5 . . no
C16 C15 C20 117.7(2) . . no
C16 C15 P1 119.03(17) . . no
C20 C15 P1 122.39(16) . . no
C17 C16 C15 121.0(2) . . no
C17 C16 H16 119.5 . . no
C15 C16 H16 119.5 . . no
C18 C17 C16 120.4(2) . . no
C18 C17 H17 119.8 . . no
C16 C17 H17 119.8 . . no
C17 C18 C19 119.4(2) . . no
C17 C18 H18 120.3 . . no
C19 C18 H18 120.3 . . no
C18 C19 C20 120.4(2) . . no
C18 C19 H19 119.8 . . no
C20 C19 H19 119.8 . . no
C19 C20 C15 121.1(2) . . no
C19 C20 H20 119.5 . . no
C15 C20 H20 119.5 . . no
C26 C21 C22 118.3(2) . . no
C26 C21 P1 118.35(17) . . no
C22 C21 P1 123.18(17) . . no
C23 C22 C21 121.3(2) . . no
C23 C22 H22 119.4 . . no
C21 C22 H22 119.4 . . no
C24 C23 C22 120.0(2) . . no
C24 C23 H23 120.0 . . no
C22 C23 H23 120.0 . . no
C23 C24 C25 119.4(2) . . no
C23 C24 H24 120.3 . . no
C25 C24 H24 120.3 . . no
C24 C25 C26 121.1(2) . . no
C24 C25 H25 119.5 . . no
C26 C25 H25 119.5 . . no
C25 C26 C21 120.0(2) . . no
C25 C26 H26 120.0 . . no
C21 C26 H26 120.0 . . no
C32 C27 C28 117.7(2) . . no
C32 C27 P1 121.16(17) . . no
C28 C27 P1 121.12(17) . . no
C29 C28 C27 121.2(2) . . no
C29 C28 H28 119.4 . . no
C27 C28 H28 119.4 . . no
C30 C29 C28 120.4(2) . . no
C30 C29 H29 119.8 . . no
C28 C29 H29 119.8 . . no
C31 C30 C29 119.0(2) . . no
C31 C30 H30 120.5 . . no
C29 C30 H30 120.5 . . no
C30 C31 C32 120.9(2) . . no
C30 C31 H31 119.5 . . no
C32 C31 H31 119.5 . . no
C27 C32 C31 120.8(2) . . no
C27 C32 H32 119.6 . . no
C31 C32 H32 119.6 . . no

loop_
_geom_bond_atom_site_label_1
_geom_bond_atom_site_label_2
_geom_bond_distance
_geom_bond_site_symmetry_2
_geom_bond_publ_flag
Ru1 N1 2.1927(19) . no
Ru1 N2 2.200(2) . no
Ru1 S2 2.2473(6) . no
Ru1 S1 2.3102(6) . no
Ru1 P1 2.3519(6) . no
Ru1 S3 2.3943(6) . no
S1 C1 1.819(2) . no
S1 C6 1.843(3) . no
S3 C9 1.861(2) . no
S2 O2 1.4658(18) . no
S2 O1 1.4906(17) . no
S2 C8 1.898(2) . no
P1 C21 1.845(2) . no
P1 C15 1.853(2) . no
P1 C27 1.859(2) . no
N1 C3 1.500(3) . no
N1 C7 1.502(3) . no
N1 C2 1.516(3) . no
N2 C10 1.492(3) . no
N2 C5 1.500(3) . no
N2 C4 1.517(3) . no
C1 C2 1.521(3) . no
C1 H1A 0.9700 . no
C1 H1B 0.9700 . no
C2 H2A 0.9700 . no
C2 H2B 0.9700 . no
C3 C4 1.506(3) . no
C3 H3A 0.9700 . no
C3 H3B 0.9700 . no
C4 H4A 0.9700 . no
C4 H4B 0.9700 . no
C5 C6 1.510(4) . no
C5 H5A 0.9700 . no
C5 H5B 0.9700 . no
C6 H6A 0.9700 . no
C6 H6B 0.9700 . no
C7 C8 1.532(3) . no
C7 H7A 0.9700 . no
C7 H7B 0.9700 . no
C8 C14 1.523(3) . no
C8 C13 1.527(3) . no
C9 C12 1.530(4) . no
C9 C10 1.540(3) . no
C9 C11 1.541(3) . no
C10 H10A 0.9700 . no
C10 H10B 0.9700 . no
C11 H11A 0.9600 . no
C11 H11B 0.9600 . no
C11 H11C 0.9600 . no
C12 H12A 0.9600 . no
C12 H12B 0.9600 . no
C12 H12C 0.9600 . no
C13 H13A 0.9600 . no
C13 H13B 0.9600 . no
C13 H13C 0.9600 . no
C14 H14A 0.9600 . no
C14 H14B 0.9600 . no
C14 H14C 0.9600 . no
C15 C16 1.402(3) . no
C15 C20 1.402(3) . no
C16 C17 1.392(3) . no
C16 H16 0.9300 . no
C17 C18 1.388(3) . no
C17 H17 0.9300 . no
C18 C19 1.388(3) . no
C18 H18 0.9300 . no
C19 C20 1.390(3) . no
C19 H19 0.9300 . no
C20 H20 0.9300 . no
C21 C26 1.399(3) . no
C21 C22 1.395(3) . no
C22 C23 1.392(3) . no
C22 H22 0.9300 . no
C23 C24 1.384(3) . no
C23 H23 0.9300 . no
C24 C25 1.381(3) . no
C24 H24 0.9300 . no
C25 C26 1.395(3) . no
C25 H25 0.9300 . no
C26 H26 0.9300 . no
C27 C32 1.390(3) . no
C27 C28 1.401(3) . no
C28 C29 1.388(3) . no
C28 H28 0.9300 . no
C29 C30 1.385(4) . no
C29 H29 0.9300 . no
C30 C31 1.378(4) . no
C30 H30 0.9300 . no
C31 C32 1.395(3) . no
C31 H31 0.9300 . no
C32 H32 0.9300 . no

loop_
_geom_torsion_atom_site_label_1
_geom_torsion_atom_site_label_2
_geom_torsion_atom_site_label_3
_geom_torsion_atom_site_label_4
_geom_torsion
_geom_torsion_site_symmetry_1
_geom_torsion_site_symmetry_2
_geom_torsion_site_symmetry_3
_geom_torsion_site_symmetry_4
_geom_torsion_publ_flag
N1 Ru1 S1 C1 19.81(10) . . . . no
N2 Ru1 S1 C1 100.28(10) . . . . no
S2 Ru1 S1 C1 -63.12(9) . . . . no
P1 Ru1 S1 C1 -156.47(9) . . . . no
S3 Ru1 S1 C1 81.29(13) . . . . no
N1 Ru1 S1 C6 -85.06(10) . . . . no
N2 Ru1 S1 C6 -4.59(10) . . . . no
S2 Ru1 S1 C6 -167.99(9) . . . . no
P1 Ru1 S1 C6 98.66(9) . . . . no
S3 Ru1 S1 C6 -23.58(14) . . . . no
N1 Ru1 S3 C9 97.20(10) . . . . no
N2 Ru1 S3 C9 16.92(9) . . . . no
S2 Ru1 S3 C9 -179.80(8) . . . . no
S1 Ru1 S3 C9 36.03(13) . . . . no
P1 Ru1 S3 C9 -86.11(8) . . . . no
N1 Ru1 S2 O2 140.33(10) . . . . no
N2 Ru1 S2 O2 139.44(19) . . . . no
S1 Ru1 S2 O2 -134.78(8) . . . . no
P1 Ru1 S2 O2 -41.62(8) . . . . no
S3 Ru1 S2 O2 52.80(8) . . . . no
N1 Ru1 S2 O1 -84.98(9) . . . . no
N2 Ru1 S2 O1 -85.87(19) . . . . no
S1 Ru1 S2 O1 -0.08(8) . . . . no
P1 Ru1 S2 O1 93.07(8) . . . . no
S3 Ru1 S2 O1 -172.51(8) . . . . no
N1 Ru1 S2 C8 24.19(9) . . . . no
N2 Ru1 S2 C8 23.3(2) . . . . no
S1 Ru1 S2 C8 109.08(7) . . . . no
P1 Ru1 S2 C8 -157.76(7) . . . . no
S3 Ru1 S2 C8 -63.34(8) . . . . no
N2 Ru1 P1 C21 -93.83(10) . . . . no
S2 Ru1 P1 C21 86.48(9) . . . . no
S1 Ru1 P1 C21 -179.88(9) . . . . no
S3 Ru1 P1 C21 -10.87(9) . . . . no
N2 Ru1 P1 C15 28.72(9) . . . . no
S2 Ru1 P1 C15 -150.97(8) . . . . no
S1 Ru1 P1 C15 -57.32(8) . . . . no
S3 Ru1 P1 C15 111.69(8) . . . . no
N2 Ru1 P1 C27 143.97(9) . . . . no
S2 Ru1 P1 C27 -35.72(8) . . . . no
S1 Ru1 P1 C27 57.93(8) . . . . no
S3 Ru1 P1 C27 -133.06(8) . . . . no
N2 Ru1 N1 C3 27.04(13) . . . . no
S2 Ru1 N1 C3 -152.70(13) . . . . no
S1 Ru1 N1 C3 113.24(13) . . . . no
S3 Ru1 N1 C3 -55.36(13) . . . . no
N2 Ru1 N1 C7 140.89(14) . . . . no
S2 Ru1 N1 C7 -38.85(13) . . . . no
S1 Ru1 N1 C7 -132.91(13) . . . . no
S3 Ru1 N1 C7 58.49(13) . . . . no
N2 Ru1 N1 C2 -91.60(16) . . . . no
S2 Ru1 N1 C2 88.66(15) . . . . no
S1 Ru1 N1 C2 -5.40(15) . . . . no
S3 Ru1 N1 C2 -174.00(15) . . . . no
N1 Ru1 N2 C10 -125.09(14) . . . . no
S2 Ru1 N2 C10 -124.19(18) . . . . no
S1 Ru1 N2 C10 148.86(13) . . . . no
P1 Ru1 N2 C10 56.90(14) . . . . no
S3 Ru1 N2 C10 -35.37(13) . . . . no
N1 Ru1 N2 C5 114.97(15) . . . . no
S2 Ru1 N2 C5 115.88(18) . . . . no
S1 Ru1 N2 C5 28.92(14) . . . . no
P1 Ru1 N2 C5 -63.04(15) . . . . no
S3 Ru1 N2 C5 -155.31(15) . . . . no
N1 Ru1 N2 C4 -2.82(14) . . . . no
S2 Ru1 N2 C4 -1.9(3) . . . . no
S1 Ru1 N2 C4 -88.88(14) . . . . no
P1 Ru1 N2 C4 179.16(13) . . . . no
S3 Ru1 N2 C4 86.89(14) . . . . no
C6 S1 C1 C2 68.4(2) . . . . no
Ru1 S1 C1 C2 -34.60(19) . . . . no
C3 N1 C2 C1 -133.7(2) . . . . no
C7 N1 C2 C1 109.5(2) . . . . no
Ru1 N1 C2 C1 -15.7(3) . . . . no
S1 C1 C2 N1 35.1(3) . . . . no
C7 N1 C3 C4 -163.78(19) . . . . no
C2 N1 C3 C4 74.9(2) . . . . no
Ru1 N1 C3 C4 -48.2(2) . . . . no
N1 C3 C4 N2 47.9(3) . . . . no
C10 N2 C4 C3 99.7(2) . . . . no
C5 N2 C4 C3 -140.8(2) . . . . no
Ru1 N2 C4 C3 -22.5(2) . . . . no
C10 N2 C5 C6 -170.75(19) . . . . no
C4 N2 C5 C6 69.2(2) . . . . no
Ru1 N2 C5 C6 -50.3(2) . . . . no
N2 C5 C6 S1 47.4(2) . . . . no
C1 S1 C6 C5 -122.88(18) . . . . no
Ru1 S1 C6 C5 -20.12(18) . . . . no
C3 N1 C7 C8 159.1(2) . . . . no
C2 N1 C7 C8 -83.3(2) . . . . no
Ru1 N1 C7 C8 45.0(2) . . . . no
N1 C7 C8 C14 98.9(2) . . . . no
N1 C7 C8 C13 -140.4(2) . . . . no
N1 C7 C8 S2 -22.8(2) . . . . no
O2 S2 C8 C14 102.92(18) . . . . no
O1 S2 C8 C14 -13.70(19) . . . . no
Ru1 S2 C8 C14 -131.92(16) . . . . no
O2 S2 C8 C13 -16.58(19) . . . . no
O1 S2 C8 C13 -133.20(17) . . . . no
Ru1 S2 C8 C13 108.58(16) . . . . no
O2 S2 C8 C7 -133.90(16) . . . . no
O1 S2 C8 C7 109.48(16) . . . . no
Ru1 S2 C8 C7 -8.74(16) . . . . no
Ru1 S3 C9 C12 118.98(14) . . . . no
Ru1 S3 C9 C10 1.45(18) . . . . no
Ru1 S3 C9 C11 -124.84(17) . . . . no
C5 N2 C10 C9 167.76(19) . . . . no
C4 N2 C10 C9 -73.9(2) . . . . no
Ru1 N2 C10 C9 48.5(2) . . . . no
C12 C9 C10 N2 -149.3(2) . . . . no
C11 C9 C10 N2 92.7(2) . . . . no
S3 C9 C10 N2 -31.6(3) . . . . no
C21 P1 C15 C16 -146.24(18) . . . . no
C27 P1 C15 C16 -45.4(2) . . . . no
Ru1 P1 C15 C16 81.48(18) . . . . no
C21 P1 C15 C20 44.5(2) . . . . no
C27 P1 C15 C20 145.29(19) . . . . no
Ru1 P1 C15 C20 -87.78(19) . . . . no
C20 C15 C16 C17 2.6(3) . . . . no
P1 C15 C16 C17 -167.16(17) . . . . no
C15 C16 C17 C18 -0.6(4) . . . . no
C16 C17 C18 C19 -1.8(4) . . . . no
C17 C18 C19 C20 2.1(4) . . . . no
C18 C19 C20 C15 0.0(4) . . . . no
C16 C15 C20 C19 -2.3(3) . . . . no
P1 C15 C20 C19 167.06(18) . . . . no
C15 P1 C21 C26 -165.96(17) . . . . no
C27 P1 C21 C26 92.76(18) . . . . no
Ru1 P1 C21 C26 -38.9(2) . . . . no
C15 P1 C21 C22 19.1(2) . . . . no
C27 P1 C21 C22 -82.2(2) . . . . no
Ru1 P1 C21 C22 146.11(16) . . . . no
C26 C21 C22 C23 0.3(3) . . . . no
P1 C21 C22 C23 175.24(17) . . . . no
C21 C22 C23 C24 1.1(3) . . . . no
C22 C23 C24 C25 -1.1(3) . . . . no
C23 C24 C25 C26 -0.4(3) . . . . no
C24 C25 C26 C21 1.8(3) . . . . no
C22 C21 C26 C25 -1.7(3) . . . . no
P1 C21 C26 C25 -176.93(17) . . . . no
C21 P1 C27 C32 -150.31(19) . . . . no
C15 P1 C27 C32 105.00(19) . . . . no
Ru1 P1 C27 C32 -17.3(2) . . . . no
C21 P1 C27 C28 31.7(2) . . . . no
C15 P1 C27 C28 -73.0(2) . . . . no
Ru1 P1 C27 C28 164.70(16) . . . . no
C32 C27 C28 C29 0.2(3) . . . . no
P1 C27 C28 C29 178.29(18) . . . . no
C27 C28 C29 C30 1.4(4) . . . . no
C28 C29 C30 C31 -1.2(4) . . . . no
C29 C30 C31 C32 -0.5(4) . . . . no
C28 C27 C32 C31 -2.0(3) . . . . no
P1 C27 C32 C31 179.98(17) . . . . no
C30 C31 C32 C27 2.2(4) . . . . no
